data_4305117
loop_
_publ_author_name
'Liqing Ma'
'Jeong Yong Lee'
'Jing Li'
'Wenbin Lin'

_publ_section_title
;
3D Metal-Organic Frameworks Based on Elongated Tetracarboxylate Building
Blocks for Hydrogen Storage
;
_journal_name_full 'Inorganic Chemistry'
_journal_page_first 3955
_journal_page_last 3957
_journal_paper_doi 10.1021/ic8003855
_journal_volume 47
_journal_year 2008
_chemical_formula_sum 'C88 H60 Cu4 O24'
_chemical_formula_weight 1755.52
_chemical_name_systematic
; 
 ? 
;
_space_group_IT_number 15
_symmetry_cell_setting monoclinic
_symmetry_space_group_name_Hall '-C 2yc'
_symmetry_space_group_name_H-M 'C 1 2/c 1'
_atom_sites_solution_hydrogens geom
_atom_sites_solution_primary direct
_atom_sites_solution_secondary difmap
_audit_creation_method SHELXL-97
_cell_angle_alpha 90.00
_cell_angle_beta 109.895(11)
_cell_angle_gamma 90.00
_cell_formula_units_Z 8
_cell_length_a 41.483(7)
_cell_length_b 41.783(7)
_cell_length_c 30.968(7)
_cell_measurement_temperature 296(2)
_cell_volume 50473(17)
_computing_structure_refinement 'SHELXL-97 (Sheldrick, 1997)'
_computing_structure_solution 'SHELXS-97 (Sheldrick, 1990)'
_diffrn_ambient_temperature 296(2)
_diffrn_measured_fraction_theta_full 0.913
_diffrn_measured_fraction_theta_max 0.913
_diffrn_radiation_monochromator graphite
_diffrn_radiation_source 'fine-focus sealed tube'
_diffrn_radiation_type MoK\a
_diffrn_radiation_wavelength 0.71073
_diffrn_reflns_av_R_equivalents 0.0000
_diffrn_reflns_av_sigmaI/netI 0.3953
_diffrn_reflns_limit_h_max 39
_diffrn_reflns_limit_h_min -41
_diffrn_reflns_limit_k_max 42
_diffrn_reflns_limit_k_min 0
_diffrn_reflns_limit_l_max 31
_diffrn_reflns_limit_l_min 0
_diffrn_reflns_number 24765
_diffrn_reflns_theta_full 21.00
_diffrn_reflns_theta_max 21.00
_diffrn_reflns_theta_min 0.71
_exptl_absorpt_coefficient_mu 0.357
_exptl_absorpt_correction_T_max 0.8702
_exptl_absorpt_correction_T_min 0.8415
_exptl_absorpt_correction_type multi-scan
_exptl_absorpt_process_details Twinabs
_exptl_crystal_density_diffrn 0.462
_exptl_crystal_density_method 'not measured'
_exptl_crystal_F_000 7168
_exptl_crystal_size_max 0.50
_exptl_crystal_size_mid 0.40
_exptl_crystal_size_min 0.40
_refine_diff_density_max 0.372
_refine_diff_density_min -0.345
_refine_diff_density_rms 0.055
_refine_ls_extinction_method none
_refine_ls_goodness_of_fit_ref 0.707
_refine_ls_hydrogen_treatment constr
_refine_ls_matrix_type full
_refine_ls_number_parameters 874
_refine_ls_number_reflns 24765
_refine_ls_number_restraints 866
_refine_ls_restrained_S_all 0.702
_refine_ls_R_factor_all 0.1634
_refine_ls_R_factor_gt 0.0703
_refine_ls_shift/su_max 0.013
_refine_ls_shift/su_mean 0.001
_refine_ls_structure_factor_coef Fsqd
_refine_ls_weighting_details 'calc w=1/[\s^2^(Fo^2^)+(0.0570P)^2^+0.5000P] where P=(Fo^2^+2Fc^2^)/3'
_refine_ls_weighting_scheme calc
_refine_ls_wR_factor_gt 0.1654
_refine_ls_wR_factor_ref 0.1774
_reflns_number_gt 6040
_reflns_number_total 24765
_reflns_threshold_expression >2sigma(I)
_cod_data_source_file ic8003855-file001_1.cif
_cod_data_source_block s
_cod_depositor_comments
;
The following automatic conversions were performed:
'_symmetry_cell_setting' value 'Monoclinic' changed to 'monoclinic'
according to '/home/saulius/struct/CIF-dictionaries/cif_core.dic'
dictionary named 'cif_core.dic' version 2.4.1 from 2010-06-29.

Automatic conversion script
Id: cif_fix_enum 1527 2010-12-29 10:47:43Z saulius 
;
_cod_original_cell_volume 50472(16)
_cod_database_code 4305117

loop_
_symmetry_equiv_pos_as_xyz
'x, y, z'
'-x, y, -z+1/2'
'x+1/2, y+1/2, z'
'-x+1/2, y+1/2, -z+1/2'
'-x, -y, -z'
'x, -y, z-1/2'
'-x+1/2, -y+1/2, -z'
'x+1/2, -y+1/2, z-1/2'

loop_
_atom_site_label
_atom_site_type_symbol
_atom_site_fract_x
_atom_site_fract_y
_atom_site_fract_z
_atom_site_U_iso_or_equiv
_atom_site_adp_type
_atom_site_occupancy
_atom_site_symmetry_multiplicity
_atom_site_calc_flag
_atom_site_refinement_flags
_atom_site_disorder_assembly
_atom_site_disorder_group
O13 O -0.19273(15) 0.24418(16) 0.5173(3) 0.076(2) Uani 1 1 d U . .
O14 O -0.21331(16) 0.27516(13) 0.5617(2) 0.077(2) Uiso 1 1 d U . .
C79A C -0.1913(3) 0.2641(3) 0.5476(4) 0.067(3) Uani 1 1 d U . .
O12 O -0.00963(17) 0.05319(13) 0.4861(3) 0.086(3) Uani 1 1 d U . .
O11 O 0.00973(15) 0.02128(14) 0.4389(2) 0.076(2) Uani 1 1 d U . .
C78A C 0.0010(3) 0.0480(3) 0.4537(4) 0.061(3) Uani 1 1 d U . .
Cu1 Cu 0.14991(3) 0.35693(3) 0.52704(5) 0.0719(7) Uani 1 1 d . . .
Cu2 Cu 0.48860(3) 0.51802(3) 0.52669(5) 0.0611(7) Uani 1 1 d . . .
Cu3 Cu 0.10031(3) 0.39303(2) 0.47343(4) 0.0582(6) Uani 1 1 d . . .
Cu4 Cu 0.26145(3) 0.26799(3) -0.02647(5) 0.0623(7) Uani 1 1 d . . .
C1A C 0.2560(2) 0.43659(19) 0.2751(2) 0.067(4) Uani 1 1 d GU C .
C2A C 0.2896(2) 0.44753(16) 0.2985(3) 0.072(4) Uani 1 1 d GDU . .
C3A C 0.30224(14) 0.44834(16) 0.3469(3) 0.068(4) Uani 1 1 d GU C .
C4A C 0.2813(2) 0.43820(17) 0.3719(2) 0.069(5) Uani 1 1 d GU . .
H4A H 0.2897 0.4387 0.4038 0.082 Uiso 1 1 calc R C .
C5A C 0.24773(19) 0.42726(15) 0.3485(3) 0.068(4) Uani 1 1 d GU C .
C6A C 0.23508(14) 0.42646(17) 0.3001(3) 0.083(4) Uani 1 1 d GDU . .
C7A C 0.24556(16) 0.4366(2) 0.2268(2) 0.041(3) Uani 1 1 d GU . .
C8A C 0.22823(18) 0.46387(15) 0.2033(3) 0.070(4) Uani 1 1 d GDU C .
C9A C 0.21510(17) 0.46419(15) 0.1549(3) 0.083(4) Uani 1 1 d GU C .
C10A C 0.21931(18) 0.4372(2) 0.1300(2) 0.067(4) Uiso 1 1 d GU C .
H10A H 0.2107 0.4374 0.0980 0.080 Uiso 1 1 calc R . .
C11A C 0.23664(19) 0.40995(15) 0.1534(3) 0.071(4) Uani 1 1 d GU C .
C12A C 0.24976(17) 0.40963(16) 0.2018(3) 0.085(4) Uani 1 1 d GDU C .
C13A C 0.24107(17) 0.38189(13) 0.1273(2) 0.083(4) Uani 1 1 d GU . .
C14A C 0.25001(18) 0.38545(13) 0.0876(3) 0.098(4) Uani 1 1 d GU C .
H14A H 0.2541 0.4057 0.0782 0.118 Uiso 1 1 calc R . .
C15A C 0.25270(18) 0.35827(17) 0.0620(2) 0.101(4) Uani 1 1 d GU C .
H15A H 0.2586 0.3606 0.0358 0.121 Uiso 1 1 calc R . .
C16A C 0.24644(16) 0.32754(14) 0.0762(2) 0.075(3) Uani 1 1 d GU C .
C17A C 0.23750(15) 0.32398(12) 0.1160(2) 0.080(3) Uani 1 1 d GU C .
H17A H 0.2334 0.3037 0.1254 0.095 Uiso 1 1 calc R . .
C18A C 0.23481(16) 0.35116(17) 0.1416(2) 0.082(3) Uani 1 1 d GU C .
H18A H 0.2289 0.3488 0.1678 0.098 Uiso 1 1 calc R . .
C19A C 0.33621(13) 0.45965(16) 0.3722(2) 0.072(3) Uani 1 1 d GU . .
C20A C 0.34270(15) 0.47872(15) 0.4118(3) 0.099(4) Uani 1 1 d GU C .
H20A H 0.3246 0.4858 0.4206 0.119 Uiso 1 1 calc R . .
C21A C 0.37664(19) 0.48711(15) 0.4381(2) 0.088(4) Uani 1 1 d GU C .
H21A H 0.3809 0.4997 0.4642 0.106 Uiso 1 1 calc R . .
C22A C 0.40410(13) 0.47644(16) 0.4247(2) 0.078(3) Uani 1 1 d GU C .
C23A C 0.39761(15) 0.45738(15) 0.3851(3) 0.090(4) Uani 1 1 d GU C .
H23A H 0.4157 0.4503 0.3763 0.108 Uiso 1 1 calc R . .
C24A C 0.36366(19) 0.44899(14) 0.3588(2) 0.094(4) Uani 1 1 d GU C .
H24A H 0.3594 0.4364 0.3327 0.113 Uiso 1 1 calc R . .
C25A C 0.22603(17) 0.41496(16) 0.3740(2) 0.079(4) Uani 1 1 d GU . .
C26A C 0.19140(18) 0.42460(15) 0.35872(19) 0.092(4) Uani 1 1 d GU C .
H26A H 0.1825 0.4364 0.3318 0.110 Uiso 1 1 calc R . .
C27A C 0.17019(13) 0.41627(15) 0.3842(2) 0.082(3) Uani 1 1 d GU C .
H27A H 0.1473 0.4226 0.3741 0.099 Uiso 1 1 calc R . .
C28A C 0.18362(16) 0.39831(15) 0.4249(2) 0.083(4) Uani 1 1 d GU C .
C29A C 0.21826(18) 0.38867(15) 0.4402(2) 0.098(4) Uani 1 1 d GU C .
H29A H 0.2271 0.3768 0.4671 0.118 Uiso 1 1 calc R . .
C30A C 0.23947(12) 0.39699(16) 0.4148(3) 0.105(5) Uani 1 1 d GU C .
H30A H 0.2623 0.3906 0.4249 0.126 Uiso 1 1 calc R . .
C31A C 0.05361(19) 0.24214(14) 0.3747(3) 0.085(4) Uani 1 1 d GU . .
C32A C 0.08272(19) 0.23887(13) 0.4146(3) 0.108(5) Uani 1 1 d GU . .
H32A H 0.0917 0.2187 0.4243 0.130 Uiso 1 1 calc R . .
C33A C 0.09820(15) 0.2662(2) 0.4399(2) 0.102(4) Uani 1 1 d GU . .
H33A H 0.1174 0.2641 0.4662 0.122 Uiso 1 1 calc R . .
C34A C 0.08456(18) 0.29684(15) 0.4252(2) 0.069(3) Uani 1 1 d GU . .
C35A C 0.05545(18) 0.30011(13) 0.3853(3) 0.079(3) Uani 1 1 d GU . .
H35A H 0.0465 0.3203 0.3757 0.095 Uiso 1 1 calc R . .
C36A C 0.03997(14) 0.27276(19) 0.3601(2) 0.086(3) Uani 1 1 d GU . .
H36A H 0.0208 0.2749 0.3338 0.103 Uiso 1 1 calc R . .
C37A C 0.01182(19) 0.16138(14) 0.3487(3) 0.071(4) Uani 1 1 d GU A .
C38A C 0.03059(18) 0.18758(19) 0.37347(19) 0.068(5) Uiso 1 1 d GU . .
H38A H 0.0384 0.1874 0.4054 0.082 Uiso 1 1 calc R . .
C39A C 0.03750(17) 0.21412(15) 0.3499(3) 0.065(3) Uani 1 1 d GU A .
C40A C 0.02563(19) 0.21446(13) 0.3015(3) 0.059(3) Uani 1 1 d GDU . .
C41A C 0.00686(19) 0.18826(17) 0.27664(19) 0.055(4) Uani 1 1 d GU . .
C42A C -0.00005(17) 0.16172(14) 0.3002(3) 0.059(3) Uani 1 1 d GDU . .
C43A C -0.08617(12) 0.28944(16) 0.6267(2) 0.072(3) Uani 1 1 d GU . .
C44A C -0.09259(16) 0.27046(17) 0.5870(3) 0.103(5) Uani 1 1 d GU . .
H44A H -0.0745 0.2640 0.5777 0.124 Uiso 1 1 calc R . .
C45A C -0.1264(2) 0.26130(16) 0.5613(2) 0.111(4) Uani 1 1 d GU . .
H45A H -0.1307 0.2488 0.5352 0.133 Uiso 1 1 calc R . .
C46A C -0.15383(13) 0.27112(17) 0.5754(2) 0.086(3) Uani 1 1 d GU . .
C47A C -0.14741(14) 0.29010(15) 0.6151(3) 0.088(4) Uani 1 1 d GU . .
H47A H -0.1655 0.2966 0.6244 0.105 Uiso 1 1 calc R . .
C48A C -0.11358(18) 0.29926(15) 0.6407(2) 0.085(3) Uani 1 1 d GU . .
H48A H -0.1093 0.3118 0.6669 0.102 Uiso 1 1 calc R . .
C49A C -0.0073(2) 0.3115(2) 0.7233(2) 0.070(4) Uani 1 1 d GU . .
C50A C 0.01344(15) 0.32525(18) 0.7004(3) 0.068(3) Uani 1 1 d GDU . .
C51A C 0.00186(18) 0.32617(17) 0.6520(3) 0.096(4) Uani 1 1 d GU B .
C52A C -0.03045(19) 0.3133(2) 0.6265(2) 0.070(5) Uani 1 1 d GU . .
H52A H -0.0381 0.3139 0.5946 0.084 Uiso 1 1 calc R B .
C53A C -0.05116(14) 0.29952(18) 0.6494(3) 0.094(4) Uani 1 1 d GU B .
C54A C -0.03958(18) 0.29859(18) 0.6978(3) 0.088(4) Uani 1 1 d GDU . .
C55A C 0.02488(16) 0.33480(15) 0.6273(2) 0.083(4) Uani 1 1 d GU . .
C56A C 0.01088(12) 0.35261(16) 0.5865(3) 0.105(4) Uani 1 1 d GU B .
H56A H -0.0121 0.3587 0.5766 0.126 Uiso 1 1 calc R . .
C57A C 0.03166(18) 0.36124(15) 0.5605(2) 0.092(4) Uani 1 1 d GU B .
H57A H 0.0224 0.3730 0.5336 0.111 Uiso 1 1 calc R . .
C58A C 0.06644(17) 0.35207(15) 0.5754(2) 0.074(3) Uani 1 1 d GU B .
C59A C 0.08044(12) 0.33427(15) 0.6162(2) 0.094(4) Uani 1 1 d GU B .
H59A H 0.1034 0.3282 0.6261 0.113 Uiso 1 1 calc R . .
C60A C 0.05965(17) 0.32563(15) 0.6422(2) 0.092(4) Uani 1 1 d GU B .
H60A H 0.0689 0.3139 0.6691 0.111 Uiso 1 1 calc R . .
C61A C 0.19857(18) 0.49348(14) 0.1270(2) 0.073(3) Uani 1 1 d GU . .
C62A C 0.21193(14) 0.52420(18) 0.1416(2) 0.097(4) Uani 1 1 d GU C .
H62A H 0.2311 0.5265 0.1679 0.116 Uiso 1 1 calc R . .
C63A C 0.19618(18) 0.55144(13) 0.1163(3) 0.091(4) Uani 1 1 d GU C .
H63A H 0.2050 0.5717 0.1259 0.109 Uiso 1 1 calc R . .
C64A C 0.16706(17) 0.54796(14) 0.0764(2) 0.060(3) Uani 1 1 d GU C .
C65A C 0.15370(14) 0.51724(18) 0.0619(2) 0.077(3) Uani 1 1 d GU C .
H65A H 0.1345 0.5149 0.0356 0.093 Uiso 1 1 calc R . .
C66A C 0.16945(18) 0.49000(13) 0.0872(3) 0.085(4) Uani 1 1 d GU C .
H66A H 0.1606 0.4697 0.0776 0.102 Uiso 1 1 calc R . .
C67A C 0.00900(18) 0.13095(13) 0.3735(2) 0.078(3) Uani 1 1 d GU . .
C68A C 0.00032(17) 0.13476(12) 0.4135(2) 0.091(4) Uani 1 1 d GU A .
H68A H -0.0036 0.1551 0.4228 0.109 Uiso 1 1 calc R . .
C69A C -0.00241(17) 0.10772(17) 0.4393(2) 0.086(3) Uani 1 1 d GU A .
H69A H -0.0081 0.1102 0.4656 0.103 Uiso 1 1 calc R . .
C70A C 0.00354(16) 0.07687(13) 0.4251(2) 0.081(3) Uani 1 1 d GU A .
C71A C 0.01223(16) 0.07307(11) 0.3852(2) 0.088(4) Uani 1 1 d GU A .
H71A H 0.0162 0.0527 0.3758 0.106 Uiso 1 1 calc R . .
C72A C 0.01496(17) 0.10010(16) 0.3594(2) 0.086(4) Uani 1 1 d GU A .
H72A H 0.0207 0.0976 0.3330 0.103 Uiso 1 1 calc R . .
C80A C 0.4412(3) 0.4873(2) 0.4540(4) 0.068(3) Uani 1 1 d U . .
C73A C 0.1632(3) 0.3876(3) 0.4539(5) 0.075(3) Uani 1 1 d U . .
O9 O 0.23948(15) 0.27071(14) 0.0601(2) 0.068(2) Uani 1 1 d U . .
C74A C 0.1009(3) 0.3248(3) 0.4519(4) 0.064(3) Uani 1 1 d U . .
C75A C 0.0917(3) 0.3593(3) 0.5499(5) 0.067(3) Uani 1 1 d U . .
C76A C 0.1509(3) 0.5773(3) 0.0477(5) 0.063(3) Uani 1 1 d U . .
O3 O 0.08505(15) 0.35242(15) 0.4400(2) 0.071(2) Uani 1 1 d U . .
O4 O 0.12674(19) 0.32276(16) 0.4854(3) 0.083(3) Uani 1 1 d U . .
O1 O 0.1740(2) 0.36907(18) 0.4840(3) 0.100(3) Uani 1 1 d U C .
O2 O 0.13224(17) 0.40037(14) 0.4386(3) 0.094(3) Uani 1 1 d U C .
O8 O 0.12290(18) 0.57337(14) 0.0141(3) 0.080(3) Uani 1 1 d U . .
O7 O 0.16551(17) 0.60431(15) 0.0593(2) 0.082(2) Uani 1 1 d U . .
O6 O 0.11932(17) 0.34946(16) 0.5606(3) 0.091(3) Uani 1 1 d U B .
O5 O 0.07629(17) 0.37953(16) 0.5166(3) 0.082(2) Uani 1 1 d U B .
O10 O 0.25957(16) 0.30236(13) 0.0148(2) 0.071(2) Uani 1 1 d U C .
O16 O 0.44319(15) 0.50579(15) 0.4846(3) 0.075(2) Uani 1 1 d U C .
O101 O 0.19147(18) 0.32733(16) 0.5702(3) 0.125(3) Uani 1 1 d . . .
O102 O 0.05983(16) 0.42243(15) 0.4302(2) 0.106(3) Uani 1 1 d . . .
O15 O 0.46328(15) 0.47439(13) 0.4385(2) 0.077(2) Uiso 1 1 d . . .
C77A C 0.2487(2) 0.2975(3) 0.0484(4) 0.057(3) Uani 1 1 d U . .
O104 O 0.28218(18) 0.29990(16) -0.0689(2) 0.114(3) Uani 1 1 d . . .
O103 O 0.46880(18) 0.54868(15) 0.5707(3) 0.119(3) Uani 1 1 d . . .
O1A O 0.0303(3) 0.2409(3) 0.2765(5) 0.065(5) Uiso 0.436(6) 1 d PDU A 1
C81A C 0.0643(6) 0.2380(6) 0.2728(11) 0.119(12) Uiso 0.436(6) 1 d PDU A 1
C82A C 0.0694(8) 0.2618(7) 0.2370(11) 0.158(13) Uiso 0.436(6) 1 d PDU A 1
O1B O -0.0173(3) 0.1359(2) 0.2781(4) 0.106(5) Uiso 0.564(6) 1 d PDU A 2
C81B C -0.0545(4) 0.1357(5) 0.2728(8) 0.126(9) Uiso 0.564(6) 1 d PDU A 2
C82B C -0.0667(8) 0.1000(6) 0.2576(14) 0.310(19) Uiso 0.564(6) 1 d PDU A 2
O2A O 0.0454(3) 0.3358(3) 0.7245(4) 0.078(5) Uiso 0.489(7) 1 d PDU B 1
C83A C 0.0474(5) 0.3704(4) 0.7270(8) 0.100(9) Uiso 0.489(7) 1 d PDU B 1
C84A C 0.0864(7) 0.3778(7) 0.7536(12) 0.247(16) Uiso 0.489(7) 1 d PDU B 1
O2B O -0.0588(3) 0.2872(3) 0.7236(5) 0.099(5) Uiso 0.511(7) 1 d PDU B 2
C83B C -0.0566(8) 0.2527(5) 0.7262(11) 0.165(14) Uiso 0.511(7) 1 d PDU B 2
C84B C -0.0717(11) 0.2386(8) 0.7619(14) 0.29(2) Uiso 0.511(7) 1 d PDU B 2
O3A O 0.3086(3) 0.4582(3) 0.2748(5) 0.069(4) Uiso 0.472(5) 1 d PDU C 1
C85A C 0.3050(6) 0.4917(4) 0.2684(10) 0.093(9) Uiso 0.472(5) 1 d PDU C 1
C86A C 0.3366(8) 0.5013(7) 0.2530(14) 0.242(17) Uiso 0.472(5) 1 d PDU C 1
O4A O 0.2246(3) 0.4894(3) 0.2271(5) 0.072(5) Uiso 0.472(5) 1 d PDU C 1
C87A C 0.1931(7) 0.4904(6) 0.2341(12) 0.130(11) Uiso 0.472(5) 1 d PDU C 1
C88A C 0.1940(10) 0.5233(9) 0.2656(16) 0.28(2) Uiso 0.472(5) 1 d PDU C 1
O3B O 0.2037(3) 0.4154(3) 0.2740(5) 0.120(5) Uiso 0.528(5) 1 d PDU C 2
C85B C 0.2063(7) 0.3817(5) 0.2654(10) 0.178(13) Uiso 0.528(5) 1 d PDU C 2
C86B C 0.1723(8) 0.3687(7) 0.2285(12) 0.258(17) Uiso 0.528(5) 1 d PDU C 2
O4B O 0.2664(4) 0.3836(3) 0.2255(5) 0.122(6) Uiso 0.528(5) 1 d PDU C 2
C87B C 0.3027(5) 0.3868(8) 0.2355(11) 0.231(16) Uiso 0.528(5) 1 d PDU C 2
C88B C 0.3208(7) 0.3629(8) 0.2753(11) 0.252(16) Uiso 0.528(5) 1 d PDU C 2

loop_
_atom_site_aniso_label
_atom_site_aniso_U_11
_atom_site_aniso_U_22
_atom_site_aniso_U_33
_atom_site_aniso_U_23
_atom_site_aniso_U_13
_atom_site_aniso_U_12
O13 0.050(4) 0.106(6) 0.065(7) -0.016(4) 0.009(5) -0.017(4)
C79A 0.063(6) 0.085(9) 0.036(9) 0.002(6) -0.006(6) -0.011(6)
O12 0.107(6) 0.061(5) 0.103(8) 0.014(4) 0.053(6) -0.005(4)
O11 0.083(5) 0.054(4) 0.091(7) 0.005(4) 0.029(5) -0.012(4)
C78A 0.061(7) 0.057(6) 0.056(9) 0.009(6) 0.009(7) -0.020(6)
Cu1 0.0764(11) 0.0798(11) 0.0644(15) -0.0084(8) 0.0303(10) -0.0250(8)
Cu2 0.0596(10) 0.0655(10) 0.0536(14) 0.0005(8) 0.0133(9) -0.0200(7)
Cu3 0.0597(10) 0.0644(10) 0.0558(13) -0.0090(8) 0.0264(9) -0.0236(7)
Cu4 0.0520(10) 0.0715(10) 0.0601(14) 0.0017(8) 0.0149(9) 0.0196(7)
C1A 0.055(8) 0.073(9) 0.074(10) -0.019(8) 0.022(8) -0.011(8)
C2A 0.054(7) 0.098(8) 0.065(8) -0.025(8) 0.023(8) -0.034(6)
C3A 0.073(8) 0.079(8) 0.063(8) -0.036(7) 0.035(7) -0.033(6)
C4A 0.055(7) 0.102(10) 0.036(8) 0.010(6) -0.001(6) -0.021(6)
C5A 0.059(7) 0.073(7) 0.075(9) -0.010(7) 0.027(8) -0.019(6)
C6A 0.048(7) 0.133(9) 0.064(9) -0.032(9) 0.015(7) -0.036(7)
C7A 0.017(7) 0.067(8) 0.029(8) 0.019(6) -0.007(7) 0.014(6)
C8A 0.070(8) 0.096(7) 0.029(8) 0.010(7) 0.000(7) 0.040(6)
C9A 0.091(9) 0.084(7) 0.043(8) 0.021(7) -0.016(8) 0.066(7)
C11A 0.110(9) 0.074(7) 0.032(8) 0.017(7) 0.030(8) 0.052(7)
C12A 0.084(9) 0.115(8) 0.034(8) -0.010(8) -0.011(8) 0.049(8)
C13A 0.112(8) 0.070(6) 0.087(10) 0.014(7) 0.057(8) 0.031(7)
C14A 0.161(11) 0.088(7) 0.063(11) -0.011(7) 0.061(9) 0.019(8)
C15A 0.138(9) 0.090(6) 0.097(11) 0.003(7) 0.070(9) 0.014(8)
C16A 0.087(7) 0.066(5) 0.074(9) 0.012(6) 0.029(7) 0.030(6)
C17A 0.113(8) 0.058(6) 0.071(10) 0.020(5) 0.035(8) 0.025(6)
C18A 0.123(8) 0.059(6) 0.070(10) 0.012(6) 0.041(8) 0.032(7)
C19A 0.054(6) 0.115(9) 0.038(9) -0.007(6) 0.006(7) -0.047(6)
C20A 0.085(7) 0.159(11) 0.058(12) -0.039(8) 0.030(8) -0.065(8)
C21A 0.075(6) 0.137(9) 0.039(9) -0.035(6) 0.001(7) -0.007(7)
C22A 0.083(6) 0.090(8) 0.061(9) -0.018(6) 0.025(6) -0.032(6)
C23A 0.068(6) 0.146(10) 0.070(10) -0.034(7) 0.042(7) -0.036(7)
C24A 0.068(7) 0.145(9) 0.068(10) -0.033(7) 0.020(7) -0.041(7)
C25A 0.062(7) 0.128(10) 0.044(9) -0.005(6) 0.016(8) -0.037(7)
C26A 0.083(7) 0.165(10) 0.023(9) 0.021(6) 0.012(7) -0.019(7)
C27A 0.063(6) 0.129(9) 0.047(9) 0.007(6) 0.010(6) -0.008(6)
C28A 0.080(7) 0.105(8) 0.077(10) 0.028(6) 0.043(8) -0.014(6)
C29A 0.070(7) 0.155(10) 0.075(10) 0.035(7) 0.031(7) -0.003(7)
C30A 0.070(7) 0.165(11) 0.086(12) 0.049(8) 0.034(8) -0.025(7)
C31A 0.115(10) 0.069(6) 0.078(11) 0.001(7) 0.040(7) -0.015(7)
C32A 0.119(11) 0.082(7) 0.100(13) -0.020(8) 0.008(8) -0.032(7)
C33A 0.147(9) 0.075(6) 0.069(10) 0.018(6) 0.017(7) -0.019(7)
C34A 0.086(8) 0.075(5) 0.049(9) -0.012(6) 0.027(6) -0.036(6)
C35A 0.097(8) 0.063(6) 0.072(10) 0.005(6) 0.021(6) -0.021(5)
C36A 0.103(8) 0.075(7) 0.072(10) -0.021(6) 0.017(7) -0.037(6)
C37A 0.113(9) 0.057(7) 0.029(7) 0.013(6) 0.005(8) -0.012(6)
C39A 0.142(10) 0.039(6) 0.028(7) -0.013(6) 0.047(8) -0.022(6)
C40A 0.112(9) 0.044(6) 0.009(7) 0.001(6) 0.006(7) -0.027(6)
C41A 0.120(11) 0.017(6) 0.032(8) -0.002(5) 0.032(8) 0.006(7)
C42A 0.104(9) 0.039(6) 0.032(7) -0.005(6) 0.021(8) -0.026(6)
C43A 0.042(6) 0.144(10) 0.020(8) 0.016(6) 0.000(6) -0.015(6)
C44A 0.064(6) 0.207(13) 0.035(11) -0.033(8) 0.011(8) -0.038(8)
C45A 0.071(7) 0.193(11) 0.066(11) -0.042(8) 0.019(7) -0.042(8)
C46A 0.063(6) 0.118(9) 0.064(10) -0.015(6) 0.005(6) -0.037(7)
C47A 0.038(5) 0.153(10) 0.064(10) -0.020(7) 0.006(6) -0.021(6)
C48A 0.050(6) 0.150(9) 0.038(9) -0.027(6) -0.006(6) -0.019(7)
C49A 0.037(7) 0.141(11) 0.037(9) -0.012(8) 0.020(7) -0.001(8)
C50A 0.029(6) 0.136(9) 0.031(7) 0.005(7) -0.002(6) -0.032(6)
C51A 0.049(7) 0.203(12) 0.043(8) -0.004(9) 0.024(7) -0.047(7)
C52A 0.028(6) 0.157(12) 0.028(8) -0.006(7) 0.012(6) -0.017(6)
C53A 0.053(8) 0.181(11) 0.047(8) -0.001(9) 0.017(7) -0.050(7)
C54A 0.030(6) 0.190(10) 0.055(8) -0.009(8) 0.031(7) -0.027(6)
C55A 0.068(7) 0.113(9) 0.077(10) 0.009(7) 0.037(8) -0.012(7)
C56A 0.067(7) 0.175(12) 0.078(11) 0.026(8) 0.032(7) -0.048(7)
C57A 0.087(7) 0.131(9) 0.070(10) 0.036(6) 0.041(8) 0.009(7)
C58A 0.077(7) 0.090(8) 0.071(9) 0.006(6) 0.049(7) -0.019(6)
C59A 0.073(7) 0.130(9) 0.092(11) 0.036(7) 0.044(7) 0.006(6)
C60A 0.063(6) 0.160(10) 0.064(10) 0.026(7) 0.037(7) -0.022(7)
C61A 0.101(9) 0.078(6) 0.037(9) 0.002(7) 0.019(6) 0.019(7)
C62A 0.137(9) 0.068(7) 0.053(10) 0.003(6) -0.009(7) 0.024(6)
C63A 0.110(9) 0.078(6) 0.058(10) -0.001(6) -0.006(6) 0.018(6)
C64A 0.088(8) 0.059(5) 0.033(8) 0.005(5) 0.023(5) 0.028(5)
C65A 0.080(7) 0.081(6) 0.059(9) 0.009(6) 0.009(6) 0.011(6)
C66A 0.103(10) 0.067(6) 0.063(11) 0.014(6) 0.001(7) 0.025(6)
C67A 0.127(9) 0.061(6) 0.034(9) -0.002(6) 0.013(8) -0.033(7)
C68A 0.160(11) 0.070(6) 0.049(10) -0.005(6) 0.045(9) -0.024(8)
C69A 0.123(8) 0.068(6) 0.080(10) 0.000(6) 0.052(8) -0.030(7)
C70A 0.108(8) 0.055(5) 0.101(10) 0.001(6) 0.060(8) -0.020(6)
C71A 0.144(9) 0.052(6) 0.090(10) -0.003(5) 0.068(9) -0.029(6)
C72A 0.151(9) 0.050(6) 0.062(10) -0.003(6) 0.043(8) -0.013(7)
C80A 0.086(6) 0.055(8) 0.078(10) -0.007(6) 0.046(7) -0.039(6)
C73A 0.082(7) 0.080(9) 0.081(10) -0.024(6) 0.050(8) -0.036(6)
O9 0.078(5) 0.060(4) 0.063(6) 0.016(4) 0.019(5) 0.027(4)
C74A 0.108(10) 0.070(6) 0.023(8) -0.010(7) 0.033(6) -0.031(7)
C75A 0.087(8) 0.062(8) 0.069(10) -0.013(6) 0.050(8) -0.007(6)
C76A 0.062(7) 0.077(6) 0.061(10) 0.030(7) 0.034(6) 0.051(6)
O3 0.088(5) 0.070(5) 0.062(6) -0.035(4) 0.036(5) -0.038(4)
O4 0.106(6) 0.089(5) 0.047(7) -0.009(5) 0.018(5) -0.041(5)
O1 0.107(6) 0.115(7) 0.105(9) 0.026(5) 0.071(7) -0.027(5)
O2 0.089(5) 0.086(5) 0.147(8) 0.008(4) 0.092(6) -0.010(4)
O8 0.072(5) 0.087(5) 0.086(8) 0.045(5) 0.032(5) 0.040(4)
O7 0.121(6) 0.059(4) 0.078(7) 0.022(5) 0.050(5) 0.037(4)
O6 0.077(5) 0.108(6) 0.117(8) 0.016(4) 0.072(6) -0.003(4)
O5 0.089(5) 0.094(6) 0.086(8) 0.014(4) 0.057(6) -0.003(4)
O10 0.092(5) 0.060(4) 0.059(7) 0.006(4) 0.022(5) 0.020(4)
O16 0.059(5) 0.083(6) 0.081(8) -0.030(4) 0.021(5) -0.026(4)
O101 0.136(7) 0.116(6) 0.129(10) 0.033(5) 0.054(7) 0.000(5)
O102 0.106(6) 0.128(6) 0.082(8) 0.019(5) 0.032(6) 0.000(5)
C77A 0.055(7) 0.070(6) 0.028(8) 0.021(6) -0.011(6) 0.028(6)
O104 0.121(6) 0.151(7) 0.065(8) 0.041(5) 0.024(6) 0.037(5)
O103 0.142(7) 0.116(6) 0.103(9) -0.036(5) 0.046(6) -0.011(5)

loop_
_atom_type_symbol
_atom_type_description
_atom_type_scat_dispersion_real
_atom_type_scat_dispersion_imag
_atom_type_scat_source
C C 0.0033 0.0016 'International Tables Vol C Tables 4.2.6.8 and 6.1.1.4'
H H 0.0000 0.0000 'International Tables Vol C Tables 4.2.6.8 and 6.1.1.4'
O O 0.0106 0.0060 'International Tables Vol C Tables 4.2.6.8 and 6.1.1.4'
Cu Cu 0.3201 1.2651 'International Tables Vol C Tables 4.2.6.8 and 6.1.1.4'

loop_
_geom_angle_atom_site_label_1
_geom_angle_atom_site_label_2
_geom_angle_atom_site_label_3
_geom_angle
_geom_angle_site_symmetry_1
_geom_angle_site_symmetry_3
_geom_angle_publ_flag
C79A O13 Cu4 118.4(7) . 8_456 ?
C79A O14 Cu4 119.2(7) . 2 ?
O14 C79A O13 132.2(11) . . ?
O14 C79A C46A 117.6(10) . . ?
O13 C79A C46A 109.5(10) . . ?
C78A O12 Cu2 119.3(7) . 3_445 ?
C78A O11 Cu2 119.5(7) . 7_556 ?
O12 C78A O11 130.6(10) . . ?
O12 C78A C70A 116.4(10) . . ?
O11 C78A C70A 113.0(9) . . ?
O7 Cu1 O6 91.4(3) 6_566 . ?
O7 Cu1 O4 168.2(3) 6_566 . ?
O6 Cu1 O4 88.3(3) . . ?
O7 Cu1 O1 88.6(3) 6_566 . ?
O6 Cu1 O1 169.0(3) . . ?
O4 Cu1 O1 89.5(4) . . ?
O7 Cu1 O101 96.0(3) 6_566 . ?
O6 Cu1 O101 96.1(3) . . ?
O4 Cu1 O101 95.7(3) . . ?
O1 Cu1 O101 94.8(3) . . ?
O7 Cu1 Cu3 84.0(2) 6_566 . ?
O6 Cu1 Cu3 85.2(2) . . ?
O4 Cu1 Cu3 84.2(2) . . ?
O1 Cu1 Cu3 83.9(2) . . ?
O101 Cu1 Cu3 178.71(19) . . ?
O15 Cu2 O11 89.8(3) 5_666 7_556 ?
O15 Cu2 O12 88.7(3) 5_666 3 ?
O11 Cu2 O12 170.5(3) 7_556 3 ?
O15 Cu2 O16 169.9(3) 5_666 . ?
O11 Cu2 O16 89.5(3) 7_556 . ?
O12 Cu2 O16 90.4(3) 3 . ?
O15 Cu2 O103 95.2(3) 5_666 . ?
O11 Cu2 O103 95.9(3) 7_556 . ?
O12 Cu2 O103 93.6(3) 3 . ?
O16 Cu2 O103 94.9(3) . . ?
O15 Cu2 Cu2 85.46(19) 5_666 5_666 ?
O11 Cu2 Cu2 84.71(19) 7_556 5_666 ?
O12 Cu2 Cu2 85.8(2) 3 5_666 ?
O16 Cu2 Cu2 84.4(2) . 5_666 ?
O103 Cu2 Cu2 179.1(2) . 5_666 ?
O8 Cu3 O3 167.6(3) 6_566 . ?
O8 Cu3 O2 88.7(3) 6_566 . ?
O3 Cu3 O2 90.1(3) . . ?
O8 Cu3 O5 90.6(3) 6_566 . ?
O3 Cu3 O5 87.9(3) . . ?
O2 Cu3 O5 167.8(3) . . ?
O8 Cu3 O102 95.4(3) 6_566 . ?
O3 Cu3 O102 97.0(3) . . ?
O2 Cu3 O102 95.6(3) . . ?
O5 Cu3 O102 96.6(3) . . ?
O8 Cu3 Cu1 84.4(2) 6_566 . ?
O3 Cu3 Cu1 83.2(2) . . ?
O2 Cu3 Cu1 84.8(2) . . ?
O5 Cu3 Cu1 83.0(2) . . ?
O102 Cu3 Cu1 179.58(19) . . ?
O9 Cu4 O10 169.7(3) 7 . ?
O9 Cu4 O14 89.9(3) 7 2 ?
O10 Cu4 O14 89.5(3) . 2 ?
O9 Cu4 O13 89.6(3) 7 8 ?
O10 Cu4 O13 89.0(3) . 8 ?
O14 Cu4 O13 169.2(3) 2 8 ?
O9 Cu4 O104 97.1(3) 7 . ?
O10 Cu4 O104 93.2(3) . . ?
O14 Cu4 O104 96.0(3) 2 . ?
O13 Cu4 O104 94.8(3) 8 . ?
O9 Cu4 Cu4 84.95(19) 7 7 ?
O10 Cu4 Cu4 84.75(19) . 7 ?
O14 Cu4 Cu4 85.32(19) 2 7 ?
O13 Cu4 Cu4 83.9(2) 8 7 ?
O104 Cu4 Cu4 177.5(2) . 7 ?
C7A C1A C2A 116.1(7) . . ?
C7A C1A C6A 123.9(7) . . ?
C2A C1A C6A 120.0 . . ?
O3A C2A C3A 120.3(9) . . ?
O3A C2A C1A 119.7(9) . . ?
C3A C2A C1A 120.0 . . ?
C4A C3A C2A 120.0 . . ?
C4A C3A C19A 118.2(7) . . ?
C2A C3A C19A 121.8(7) . . ?
C3A C4A C5A 120.0 . . ?
C6A C5A C4A 120.0 . . ?
C6A C5A C25A 119.1(7) . . ?
C4A C5A C25A 120.8(7) . . ?
O3B C6A C5A 125.1(9) . . ?
O3B C6A C1A 114.9(9) . . ?
C5A C6A C1A 120.0 . . ?
C1A C7A C8A 117.8(6) . . ?
C1A C7A C12A 122.1(6) . . ?
C8A C7A C12A 120.0 . . ?
O4A C8A C9A 120.2(9) . . ?
O4A C8A C7A 119.8(9) . . ?
C9A C8A C7A 120.0 . . ?
C10A C9A C8A 120.0 . . ?
C10A C9A C61A 116.6(6) . . ?
C8A C9A C61A 123.2(6) . . ?
C9A C10A C11A 120.0 . . ?
C10A C11A C12A 120.0 . . ?
C10A C11A C13A 119.9(7) . . ?
C12A C11A C13A 120.1(7) . . ?
O4B C12A C11A 121.5(9) . . ?
O4B C12A C7A 118.5(9) . . ?
C11A C12A C7A 120.0 . . ?
C14A C13A C18A 120.0 . . ?
C14A C13A C11A 121.0(6) . . ?
C18A C13A C11A 118.9(6) . . ?
C13A C14A C15A 120.0 . . ?
C16A C15A C14A 120.0 . . ?
C15A C16A C17A 120.0 . . ?
C15A C16A C77A 120.9(6) . . ?
C17A C16A C77A 119.1(6) . . ?
C18A C17A C16A 120.0 . . ?
C17A C18A C13A 120.0 . . ?
C20A C19A C24A 120.0 . . ?
C20A C19A C3A 121.4(6) . . ?
C24A C19A C3A 118.4(6) . . ?
C19A C20A C21A 120.0 . . ?
C20A C21A C22A 120.0 . . ?
C23A C22A C21A 120.0 . . ?
C23A C22A C80A 121.8(7) . . ?
C21A C22A C80A 118.1(7) . . ?
C22A C23A C24A 120.0 . . ?
C23A C24A C19A 120.0 . . ?
C26A C25A C30A 120.0 . . ?
C26A C25A C5A 117.2(6) . . ?
C30A C25A C5A 122.5(6) . . ?
C25A C26A C27A 120.0 . . ?
C26A C27A C28A 120.0 . . ?
C29A C28A C27A 120.0 . . ?
C29A C28A C73A 115.6(7) . . ?
C27A C28A C73A 124.4(8) . . ?
C28A C29A C30A 120.0 . . ?
C29A C30A C25A 120.0 . . ?
C32A C31A C36A 120.0 . . ?
C32A C31A C39A 119.6(7) . . ?
C36A C31A C39A 120.4(7) . . ?
C31A C32A C33A 120.0 . . ?
C32A C33A C34A 120.0 . . ?
C35A C34A C33A 120.0 . . ?
C35A C34A C74A 120.9(8) . . ?
C33A C34A C74A 119.1(8) . . ?
C34A C35A C36A 120.0 . . ?
C35A C36A C31A 120.0 . . ?
C38A C37A C42A 120.0 . . ?
C38A C37A C67A 120.0(6) . . ?
C42A C37A C67A 119.4(6) . . ?
C37A C38A C39A 120.0 . . ?
C38A C39A C40A 120.0 . . ?
C38A C39A C31A 120.2(6) . . ?
C40A C39A C31A 119.5(6) . . ?
O1A C40A C39A 122.1(8) . . ?
O1A C40A C41A 117.8(8) . . ?
C39A C40A C41A 120.0 . . ?
C42A C41A C40A 120.0 . . ?
C42A C41A C41A 119.0(4) . 2 ?
C40A C41A C41A 121.0(4) . 2 ?
O1B C42A C41A 122.2(8) . . ?
O1B C42A C37A 117.8(8) . . ?
C41A C42A C37A 120.0 . . ?
C44A C43A C48A 120.0 . . ?
C44A C43A C53A 116.7(6) . . ?
C48A C43A C53A 123.2(6) . . ?
C43A C44A C45A 120.0 . . ?
C44A C45A C46A 120.0 . . ?
C47A C46A C45A 120.0 . . ?
C47A C46A C79A 117.0(7) . . ?
C45A C46A C79A 122.9(7) . . ?
C46A C47A C48A 120.0 . . ?
C47A C48A C43A 120.0 . . ?
C50A C49A C54A 120.0 . . ?
C50A C49A C49A 116.9(7) . 2_556 ?
C54A C49A C49A 123.1(7) . 2_556 ?
O2A C50A C49A 120.3(8) . . ?
O2A C50A C51A 119.5(8) . . ?
C49A C50A C51A 120.0 . . ?
C50A C51A C52A 120.0 . . ?
C50A C51A C55A 121.2(6) . . ?
C52A C51A C55A 117.9(6) . . ?
C53A C52A C51A 120.0 . . ?
C52A C53A C54A 120.0 . . ?
C52A C53A C43A 123.9(6) . . ?
C54A C53A C43A 115.6(6) . . ?
O2B C54A C53A 124.5(8) . . ?
O2B C54A C49A 115.4(8) . . ?
C53A C54A C49A 120.0 . . ?
C56A C55A C60A 120.0 . . ?
C56A C55A C51A 117.2(6) . . ?
C60A C55A C51A 122.8(6) . . ?
C55A C56A C57A 120.0 . . ?
C58A C57A C56A 120.0 . . ?
C57A C58A C59A 120.0 . . ?
C57A C58A C75A 125.2(7) . . ?
C59A C58A C75A 114.7(7) . . ?
C60A C59A C58A 120.0 . . ?
C59A C60A C55A 120.0 . . ?
C62A C61A C66A 120.0 . . ?
C62A C61A C9A 119.9(6) . . ?
C66A C61A C9A 120.0(6) . . ?
C61A C62A C63A 120.0 . . ?
C64A C63A C62A 120.0 . . ?
C65A C64A C63A 120.0 . . ?
C65A C64A C76A 119.8(8) . . ?
C63A C64A C76A 120.2(8) . . ?
C64A C65A C66A 120.0 . . ?
C65A C66A C61A 120.0 . . ?
C68A C67A C72A 120.0 . . ?
C68A C67A C37A 116.1(5) . . ?
C72A C67A C37A 123.9(5) . . ?
C69A C68A C67A 120.0 . . ?
C68A C69A C70A 120.0 . . ?
C71A C70A C69A 120.0 . . ?
C71A C70A C78A 120.7(7) . . ?
C69A C70A C78A 119.3(7) . . ?
C70A C71A C72A 120.0 . . ?
C71A C72A C67A 120.0 . . ?
O16 C80A O15 133.8(11) . . ?
O16 C80A C22A 115.7(9) . . ?
O15 C80A C22A 110.4(9) . . ?
O1 C73A O2 127.7(12) . . ?
O1 C73A C28A 122.2(12) . . ?
O2 C73A C28A 110.0(11) . . ?
C77A O9 Cu4 122.6(7) . 7 ?
O4 C74A O3 120.8(12) . . ?
O4 C74A C34A 122.1(12) . . ?
O3 C74A C34A 116.9(11) . . ?
O6 C75A O5 128.5(11) . . ?
O6 C75A C58A 124.3(12) . . ?
O5 C75A C58A 107.1(9) . . ?
O7 C76A O8 123.7(11) . . ?
O7 C76A C64A 118.3(11) . . ?
O8 C76A C64A 118.0(11) . . ?
C74A O3 Cu3 124.4(8) . . ?
C74A O4 Cu1 127.4(9) . . ?
C73A O1 Cu1 123.9(9) . . ?
C73A O2 Cu3 119.1(7) . . ?
C76A O8 Cu3 123.4(8) . 6_565 ?
C76A O7 Cu1 124.4(8) . 6_565 ?
C75A O6 Cu1 124.1(9) . . ?
C75A O5 Cu3 119.0(6) . . ?
C77A O10 Cu4 121.4(7) . . ?
C80A O16 Cu2 119.0(8) . . ?
C80A O15 Cu2 117.0(7) . 5_666 ?
O9 C77A O10 126.2(10) . . ?
O9 C77A C16A 118.3(9) . . ?
O10 C77A C16A 115.5(9) . . ?
C40A O1A C81A 107.2(12) . . ?
O1A C81A C82A 111.9(19) . . ?
C42A O1B C81B 114.2(11) . . ?
O1B C81B C82B 104.5(16) . . ?
C50A O2A C83A 112.4(12) . . ?
O2A C83A C84A 104.7(16) . . ?
C54A O2B C83B 109.6(13) . . ?
O2B C83B C84B 113(2) . . ?
C2A O3A C85A 111.0(12) . . ?
O3A C85A C86A 103.4(16) . . ?
C8A O4A C87A 113.2(14) . . ?
O4A C87A C88A 106(2) . . ?
C6A O3B C85B 109.1(14) . . ?
O3B C85B C86B 111(2) . . ?
C12A O4B C87B 110.2(15) . . ?
O4B C87B C88B 107(2) . . ?

loop_
_geom_bond_atom_site_label_1
_geom_bond_atom_site_label_2
_geom_bond_distance
_geom_bond_site_symmetry_2
_geom_bond_publ_flag
O13 C79A 1.239(10) . ?
O13 Cu4 1.989(7) 8_456 ?
O14 C79A 1.230(10) . ?
O14 Cu4 1.945(6) 2 ?
C79A C46A 1.527(11) . ?
O12 C78A 1.244(10) . ?
O12 Cu2 1.951(6) 3_445 ?
O11 C78A 1.304(10) . ?
O11 Cu2 1.946(6) 7_556 ?
C78A C70A 1.522(10) . ?
Cu1 O7 1.897(6) 6_566 ?
Cu1 O6 1.920(6) . ?
Cu1 O4 1.944(7) . ?
Cu1 O1 1.985(6) . ?
Cu1 O101 2.173(8) . ?
Cu1 Cu3 2.6343(16) . ?
Cu2 O15 1.944(6) 5_666 ?
Cu2 O11 1.946(6) 7_556 ?
Cu2 O12 1.951(6) 3 ?
Cu2 O16 1.959(7) . ?
Cu2 O103 2.221(7) . ?
Cu2 Cu2 2.638(2) 5_666 ?
Cu3 O8 1.906(7) 6_566 ?
Cu3 O3 1.976(6) . ?
Cu3 O2 1.997(5) . ?
Cu3 O5 2.000(6) . ?
Cu3 O102 2.143(7) . ?
Cu4 O9 1.917(6) 7 ?
Cu4 O10 1.942(6) . ?
Cu4 O14 1.946(6) 2 ?
Cu4 O13 1.989(7) 8 ?
Cu4 O104 2.239(7) . ?
Cu4 Cu4 2.629(2) 7 ?
C1A C7A 1.408(10) . ?
C1A C2A 1.4100 . ?
C1A C6A 1.4100 . ?
C2A O3A 1.323(10) . ?
C2A C3A 1.4100 . ?
C3A C4A 1.4100 . ?
C3A C19A 1.439(7) . ?
C4A C5A 1.4100 . ?
C5A C6A 1.4100 . ?
C5A C25A 1.479(6) . ?
C6A O3B 1.357(12) . ?
C7A C8A 1.4100 . ?
C7A C12A 1.4100 . ?
C8A O4A 1.334(12) . ?
C8A C9A 1.4100 . ?
C9A C10A 1.4100 . ?
C9A C61A 1.520(7) . ?
C10A C11A 1.4100 . ?
C11A C12A 1.4100 . ?
C11A C13A 1.470(7) . ?
C12A O4B 1.358(12) . ?
C13A C14A 1.4100 . ?
C13A C18A 1.4100 . ?
C14A C15A 1.4100 . ?
C15A C16A 1.4100 . ?
C16A C17A 1.4100 . ?
C16A C77A 1.542(11) . ?
C17A C18A 1.4100 . ?
C19A C20A 1.4100 . ?
C19A C24A 1.4100 . ?
C20A C21A 1.4100 . ?
C21A C22A 1.4100 . ?
C22A C23A 1.4100 . ?
C22A C80A 1.562(11) . ?
C23A C24A 1.4100 . ?
C25A C26A 1.4100 . ?
C25A C30A 1.4100 . ?
C26A C27A 1.4100 . ?
C27A C28A 1.4100 . ?
C28A C29A 1.4100 . ?
C28A C73A 1.496(11) . ?
C29A C30A 1.4100 . ?
C31A C32A 1.4100 . ?
C31A C36A 1.4100 . ?
C31A C39A 1.435(7) . ?
C32A C33A 1.4100 . ?
C33A C34A 1.4100 . ?
C34A C35A 1.4100 . ?
C34A C74A 1.459(12) . ?
C35A C36A 1.4100 . ?
C37A C38A 1.4100 . ?
C37A C42A 1.4100 . ?
C37A C67A 1.512(6) . ?
C38A C39A 1.4100 . ?
C39A C40A 1.4100 . ?
C40A O1A 1.399(11) . ?
C40A C41A 1.4100 . ?
C41A C42A 1.4100 . ?
C41A C41A 1.552(11) 2 ?
C42A O1B 1.349(9) . ?
C43A C44A 1.4100 . ?
C43A C48A 1.4100 . ?
C43A C53A 1.444(7) . ?
C44A C45A 1.4100 . ?
C45A C46A 1.4100 . ?
C46A C47A 1.4100 . ?
C47A C48A 1.4100 . ?
C49A C50A 1.4100 . ?
C49A C54A 1.4100 . ?
C49A C49A 1.558(12) 2_556 ?
C50A O2A 1.356(11) . ?
C50A C51A 1.4100 . ?
C51A C52A 1.4100 . ?
C51A C55A 1.458(6) . ?
C52A C53A 1.4100 . ?
C53A C54A 1.4100 . ?
C54A O2B 1.392(11) . ?
C55A C56A 1.4100 . ?
C55A C60A 1.4100 . ?
C56A C57A 1.4100 . ?
C57A C58A 1.4100 . ?
C58A C59A 1.4100 . ?
C58A C75A 1.543(11) . ?
C59A C60A 1.4100 . ?
C61A C62A 1.4100 . ?
C61A C66A 1.4100 . ?
C62A C63A 1.4100 . ?
C63A C64A 1.4100 . ?
C64A C65A 1.4100 . ?
C64A C76A 1.528(11) . ?
C65A C66A 1.4100 . ?
C67A C68A 1.4100 . ?
C67A C72A 1.4100 . ?
C68A C69A 1.4100 . ?
C69A C70A 1.4100 . ?
C70A C71A 1.4100 . ?
C71A C72A 1.4100 . ?
C80A O16 1.205(10) . ?
C80A O15 1.288(10) . ?
C73A O1 1.175(12) . ?
C73A O2 1.322(12) . ?
O9 C77A 1.276(10) . ?
O9 Cu4 1.917(6) 7 ?
C74A O4 1.216(12) . ?
C74A O3 1.316(12) . ?
C75A O6 1.155(11) . ?
C75A O5 1.319(12) . ?
C76A O7 1.275(11) . ?
C76A O8 1.279(12) . ?
O8 Cu3 1.906(7) 6_565 ?
O7 Cu1 1.897(6) 6_565 ?
O10 C77A 1.282(10) . ?
O15 Cu2 1.944(6) 5_666 ?
O1A C81A 1.460(16) . ?
C81A C82A 1.555(17) . ?
O1B C81B 1.494(14) . ?
C81B C82B 1.591(17) . ?
O2A C83A 1.450(14) . ?
C83A C84A 1.575(17) . ?
O2B C83B 1.443(16) . ?
C83B C84B 1.559(18) . ?
O3A C85A 1.414(15) . ?
C85A C86A 1.593(17) . ?
O4A C87A 1.40(2) . ?
C87A C88A 1.68(4) . ?
O3B C85B 1.441(16) . ?
C85B C86B 1.579(18) . ?
O4B C87B 1.438(17) . ?
C87B C88B 1.565(18) . ?
